data_2103218
loop_
_publ_author_name
'Marsh, Richard E.'
'Kapon, Moshe'
'Hu, Shengzhi'
'Herbstein, Frank H.'

_publ_section_title
;
 Some 60 new space-group corrections
;
_journal_issue 1
_journal_name_full 'Acta Crystallographica Section B'
_journal_page_first 62
_journal_page_last 77
_journal_paper_doi 10.1107/S0108768101017128
_journal_volume 58
_journal_year 2002
_chemical_formula_moiety 'C26 H38 O8'
_chemical_formula_sum 'C26 H38 O8'
_chemical_name_systematic Tetra-t-butylbenzenetetracarboxylate
_space_group_IT_number 14
_symmetry_cell_setting monoclinic
_symmetry_space_group_name_Hall '-P 2ybc'
_symmetry_space_group_name_H-M 'P 1 21/c 1'
_cell_angle_alpha 90.00
_cell_angle_beta 95.14
_cell_angle_gamma 90.00
_cell_formula_units_Z 2
_cell_length_a 11.696
_cell_length_b 10.450
_cell_length_c 11.176
_cell_volume 1360.474
_cod_data_source_file bm0047.cif
_cod_data_source_block CSD_CIF_Table_57S
_cod_depositor_comments
;
 Adding the _chemical_formula_moiety and _chemical_formula_sum data items
 after consulting the original publication.

 Antanas Vaitkus,
 2017-08-03
;
_cod_original_sg_symbol_H-M 'P21/c   '
_cod_database_code 2103218

loop_
_symmetry_equiv_pos_as_xyz
'x, y, z'
'-x, y+1/2, -z+1/2'
'-x, -y, -z'
'x, -y-1/2, z-1/2'

loop_
_atom_site_label
_atom_site_fract_x
_atom_site_fract_y
_atom_site_fract_z
O1,5 .1773 -.0462 -.2527
O2,6 .2638 .0946 -.1204
O3,7 -.0172 -.2800 -.2037
O4,8 .1553 -.2680 -.0949
C1,4 .0898 .0051 -.0743
C2,5 .0251 -.1058 -.0684
C3,6 -.0649 -.1107 .0053
C7,17 .1809 .0135 -.1607
C8,18 .3617 .1200 -.1918
C9,21 .3181 .1841 -.3095
C10,19 .4324 .2131 -.1123
C11,20 .4270 -.0008 -.2085
C12,22 .0506 -.2274 -.1339
C13,23 .2040 -.3883 -.1393
C14,26 .2133 -.3779 -.2732
C15,25 .3212 -.3903 -.0700
C16,24 .1310 -.5005 -.1053

loop_
_atom_type_symbol
C
O
